data_7209651
loop_
_publ_author_name
'Wang, Lei'
'Zhao, Lei'
'Hu, Yanjing'
'Wang, Wenqiang'
'Chen, Ruixin'
'Yang, Yu'

_publ_section_title
;
 A cooperation molecular recognition study: syntheses and analysis of
 supramolecular assemblies of tetrafluoroterephthalic acid with some aza
 compounds
;
_journal_issue 15
_journal_name_full CrystEngComm
_journal_page_first 2835
_journal_paper_doi 10.1039/c3ce26865a
_journal_volume 15
_journal_year 2013
_chemical_formula_moiety 'C24 H14 F8 N6 O8'
_chemical_formula_sum 'C24 H14 F8 N6 O8'
_chemical_formula_weight 666.41
_chemical_melting_point ?
_chemical_name_systematic
;
?
;
_space_group_IT_number 2
_symmetry_cell_setting triclinic
_symmetry_space_group_name_Hall '-P 1'
_symmetry_space_group_name_H-M 'P -1'
_atom_sites_solution_hydrogens geom
_atom_sites_solution_primary direct
_atom_sites_solution_secondary difmap
_audit_creation_method SHELXL-97
_cell_angle_alpha 76.07(3)
_cell_angle_beta 81.70(3)
_cell_angle_gamma 88.92(3)
_cell_formula_units_Z 1
_cell_length_a 7.0147(14)
_cell_length_b 7.5439(15)
_cell_length_c 12.600(3)
_cell_measurement_temperature 293(2)
_cell_volume 640.3(3)
_computing_cell_refinement 'Bruker SMART'
_computing_data_collection 'Bruker SMART'
_computing_data_reduction 'Bruker SAINT'
_computing_molecular_graphics SHELXP-97
_computing_publication_material SHELXTL
_computing_structure_refinement 'SHELXL-97 (Sheldrick, 1997)'
_computing_structure_solution 'SHELXS-97 (Sheldrick, 1990)'
_diffrn_ambient_temperature 293(2)
_diffrn_detector_area_resol_mean 12.00cm
_diffrn_measured_fraction_theta_full 0.972
_diffrn_measured_fraction_theta_max 0.972
_diffrn_measurement_device_type 'CCD area detector'
_diffrn_measurement_method 'phi and omega scans'
_diffrn_radiation_monochromator graphite
_diffrn_radiation_source 'fine-focus sealed tube'
_diffrn_radiation_type MoK\a
_diffrn_radiation_wavelength 0.71073
_diffrn_reflns_av_R_equivalents 0.0251
_diffrn_reflns_av_sigmaI/netI 0.0339
_diffrn_reflns_limit_h_max 8
_diffrn_reflns_limit_h_min -9
_diffrn_reflns_limit_k_max 9
_diffrn_reflns_limit_k_min -9
_diffrn_reflns_limit_l_max 16
_diffrn_reflns_limit_l_min -16
_diffrn_reflns_number 6093
_diffrn_reflns_theta_full 27.48
_diffrn_reflns_theta_max 27.48
_diffrn_reflns_theta_min 3.17
_diffrn_standards_decay_% none
_diffrn_standards_interval_count none
_diffrn_standards_interval_time none
_diffrn_standards_number none
_exptl_absorpt_coefficient_mu 0.168
_exptl_absorpt_correction_T_max 0.0001
_exptl_absorpt_correction_T_min 0.0001
_exptl_absorpt_correction_type empirical
_exptl_absorpt_process_details SADABS
_exptl_crystal_colour colourless
_exptl_crystal_density_diffrn 1.728
_exptl_crystal_density_method 'not measured'
_exptl_crystal_description block
_exptl_crystal_F_000 336
_exptl_crystal_size_max 0.25
_exptl_crystal_size_mid 0.18
_exptl_crystal_size_min 0.16
_refine_diff_density_max 0.595
_refine_diff_density_min -0.467
_refine_diff_density_rms 0.077
_refine_ls_extinction_method none
_refine_ls_goodness_of_fit_ref 1.069
_refine_ls_hydrogen_treatment mixed
_refine_ls_matrix_type full
_refine_ls_number_parameters 208
_refine_ls_number_reflns 2853
_refine_ls_number_restraints 0
_refine_ls_restrained_S_all 1.069
_refine_ls_R_factor_all 0.0687
_refine_ls_R_factor_gt 0.0608
_refine_ls_shift/su_max 0.000
_refine_ls_shift/su_mean 0.000
_refine_ls_structure_factor_coef Fsqd
_refine_ls_weighting_details 'calc w=1/[\s^2^(Fo^2^)+(0.1236P)^2^+0.1775P] where P=(Fo^2^+2Fc^2^)/3'
_refine_ls_weighting_scheme calc
_refine_ls_wR_factor_gt 0.1800
_refine_ls_wR_factor_ref 0.1904
_reflns_number_gt 2313
_reflns_number_total 2853
_reflns_threshold_expression >2sigma(I)
_cod_data_source_file c3ce26865a.txt
_cod_data_source_block w3
_cod_depositor_comments
;
The following automatic conversions were performed:

'_chemical_melting_point' value 'not measured' was changed to '?' -
the value is undefined or not given.

Automatic conversion script
Id: cif_fix_values 1891 2012-01-12 08:04:46Z andrius 
;
_cod_original_cell_volume 640.3(2)
_cod_original_sg_symbol_H-M P-1
_cod_database_code 7209651

loop_
_symmetry_equiv_pos_as_xyz
'x, y, z'
'-x, -y, -z'

loop_
_atom_site_label
_atom_site_type_symbol
_atom_site_fract_x
_atom_site_fract_y
_atom_site_fract_z
_atom_site_U_iso_or_equiv
_atom_site_adp_type
_atom_site_occupancy
_atom_site_symmetry_multiplicity
_atom_site_calc_flag
F4 F 0.2086(2) 0.6437(2) 0.11574(11) 0.0564(4) Uani 1 1 d
F3 F 0.5000(2) 0.4798(2) -0.21060(10) 0.0546(4) Uani 1 1 d
O4 O 0.0366(3) 0.7209(3) -0.06330(15) 0.0583(5) Uani 1 1 d
O3 O 0.1631(3) 0.6070(3) -0.20208(16) 0.0721(7) Uani 1 1 d
H3 H 0.0678 0.6515 -0.2285 0.080 Uiso 1 1 calc
C6 C 0.3351(3) 0.5677(3) -0.05273(15) 0.0335(4) Uani 1 1 d
C8 C 0.4934(3) 0.4923(3) -0.10648(16) 0.0357(4) Uani 1 1 d
C5 C 0.3495(3) 0.5732(3) 0.05564(16) 0.0360(4) Uani 1 1 d
C7 C 0.1623(3) 0.6414(3) -0.10637(16) 0.0364(4) Uani 1 1 d
F2 F 0.3787(2) 0.5452(3) 0.41798(14) 0.0681(5) Uani 1 1 d
O2 O 0.1252(3) 0.2387(3) 0.28662(15) 0.0612(6) Uani 1 1 d
O1 O 0.3193(3) 0.1575(2) 0.41291(13) 0.0563(5) Uani 1 1 d
N1 N 0.5361(3) -0.0140(3) 0.28045(14) 0.0425(4) Uani 1 1 d
N2 N 0.3532(3) 0.0559(3) 0.13767(15) 0.0435(4) Uani 1 1 d
H2A H 0.3577 0.0483 0.0679 0.080 Uiso 1 1 calc
H2B H 0.3434 0.1724 0.1408 0.080 Uiso 1 1 calc
H2C H 0.2514 -0.0072 0.1788 0.080 Uiso 1 1 calc
N3 N 0.6486(3) -0.0773(3) 0.10830(14) 0.0406(4) Uani 1 1 d
F1 F 0.2136(2) 0.7673(2) 0.53615(15) 0.0714(5) Uani 1 1 d
C9 C 0.5112(3) -0.0117(3) 0.17521(16) 0.0354(4) Uani 1 1 d
C2 C 0.1922(3) 0.5183(3) 0.45852(17) 0.0410(5) Uani 1 1 d
C4 C 0.1855(3) 0.2477(3) 0.37359(16) 0.0406(5) Uani 1 1 d
C3 C 0.0890(3) 0.3801(3) 0.43782(15) 0.0365(5) Uani 1 1 d
C11 C 0.8342(4) -0.1566(4) 0.2576(2) 0.0540(6) Uani 1 1 d
H11 H 0.9443 -0.2084 0.2846 0.080 Uiso 1 1 calc
C12 C 0.6942(4) -0.0865(3) 0.32171(18) 0.0515(6) Uani 1 1 d
H12 H 0.7081 -0.0888 0.3943 0.080 Uiso 1 1 calc
C10 C 0.8040(3) -0.1465(3) 0.14935(19) 0.0467(5) Uani 1 1 d
H10 H 0.8989 -0.1912 0.1035 0.080 Uiso 1 1 calc
C1 C 0.1049(3) 0.6351(3) 0.52023(17) 0.0411(5) Uani 1 1 d

loop_
_atom_site_aniso_label
_atom_site_aniso_U_11
_atom_site_aniso_U_22
_atom_site_aniso_U_33
_atom_site_aniso_U_23
_atom_site_aniso_U_13
_atom_site_aniso_U_12
F4 0.0416(7) 0.0935(11) 0.0438(7) -0.0364(7) -0.0084(6) 0.0301(7)
F3 0.0442(8) 0.0959(11) 0.0313(7) -0.0299(6) -0.0076(5) 0.0184(7)
O4 0.0501(10) 0.0867(13) 0.0487(9) -0.0332(9) -0.0177(8) 0.0340(9)
O3 0.0580(11) 0.1247(18) 0.0537(11) -0.0516(11) -0.0299(9) 0.0496(11)
C6 0.0281(9) 0.0417(10) 0.0324(9) -0.0131(7) -0.0034(7) 0.0028(7)
C8 0.0328(10) 0.0488(11) 0.0284(9) -0.0155(7) -0.0037(7) 0.0048(7)
C5 0.0298(9) 0.0476(11) 0.0338(9) -0.0187(8) -0.0011(7) 0.0077(7)
C7 0.0337(10) 0.0429(11) 0.0343(9) -0.0127(7) -0.0057(7) 0.0049(7)
F2 0.0393(8) 0.1145(14) 0.0633(10) -0.0541(9) 0.0060(7) 0.0000(7)
O2 0.0668(11) 0.0913(13) 0.0457(9) -0.0457(9) -0.0306(8) 0.0461(10)
O1 0.0735(12) 0.0712(11) 0.0355(8) -0.0291(7) -0.0235(8) 0.0454(9)
N1 0.0561(11) 0.0471(10) 0.0299(8) -0.0194(7) -0.0103(7) 0.0190(8)
N2 0.0444(10) 0.0542(11) 0.0376(9) -0.0219(7) -0.0087(7) 0.0166(8)
N3 0.0450(10) 0.0515(10) 0.0310(8) -0.0208(7) -0.0082(7) 0.0169(7)
F1 0.0696(11) 0.0800(11) 0.0772(11) -0.0515(9) 0.0063(8) -0.0180(8)
C9 0.0448(11) 0.0364(10) 0.0289(9) -0.0158(7) -0.0061(7) 0.0099(7)
C2 0.0364(10) 0.0590(13) 0.0329(10) -0.0224(9) -0.0047(8) 0.0127(8)
C4 0.0492(12) 0.0506(12) 0.0281(9) -0.0201(8) -0.0106(8) 0.0227(9)
C3 0.0428(11) 0.0455(11) 0.0260(8) -0.0166(7) -0.0096(7) 0.0190(8)
C11 0.0584(15) 0.0670(15) 0.0456(12) -0.0238(11) -0.0236(11) 0.0294(11)
C12 0.0692(16) 0.0605(14) 0.0329(10) -0.0214(9) -0.0198(10) 0.0242(11)
C10 0.0497(13) 0.0566(13) 0.0397(11) -0.0232(9) -0.0088(9) 0.0210(9)
C1 0.0468(12) 0.0470(11) 0.0354(10) -0.0220(8) -0.0058(8) 0.0074(8)

loop_
_atom_type_symbol
_atom_type_description
_atom_type_scat_dispersion_real
_atom_type_scat_dispersion_imag
_atom_type_scat_source
C C 0.0033 0.0016 'International Tables Vol C Tables 4.2.6.8 and 6.1.1.4'
H H 0.0000 0.0000 'International Tables Vol C Tables 4.2.6.8 and 6.1.1.4'
N N 0.0061 0.0033 'International Tables Vol C Tables 4.2.6.8 and 6.1.1.4'
O O 0.0106 0.0060 'International Tables Vol C Tables 4.2.6.8 and 6.1.1.4'
F F 0.0171 0.0103 'International Tables Vol C Tables 4.2.6.8 and 6.1.1.4'

loop_
_geom_angle_atom_site_label_1
_geom_angle_atom_site_label_2
_geom_angle_atom_site_label_3
_geom_angle
_geom_angle_site_symmetry_1
_geom_angle_site_symmetry_3
C7 O3 H3 109.5 . .
C5 C6 C8 114.87(18) . .
C5 C6 C7 121.46(18) . .
C8 C6 C7 123.66(18) . .
F3 C8 C5 116.09(17) . 2_665
F3 C8 C6 121.41(18) . .
C5 C8 C6 122.50(18) 2_665 .
F4 C5 C8 116.58(17) . 2_665
F4 C5 C6 120.79(18) . .
C8 C5 C6 122.63(18) 2_665 .
O4 C7 O3 124.02(19) . .
O4 C7 C6 122.93(18) . .
O3 C7 C6 113.04(17) . .
C12 N1 C9 120.96(18) . .
C9 N2 H2A 109.5 . .
C9 N2 H2B 109.5 . .
H2A N2 H2B 109.5 . .
C9 N2 H2C 109.5 . .
H2A N2 H2C 109.5 . .
H2B N2 H2C 109.5 . .
C10 N3 C9 117.96(17) . .
N2 C9 N3 119.67(17) . .
N2 C9 N1 119.80(18) . .
N3 C9 N1 120.53(19) . .
F2 C2 C3 120.59(18) . .
F2 C2 C1 118.3(2) . .
C3 C2 C1 121.1(2) . .
O1 C4 O2 125.45(17) . .
O1 C4 C3 116.45(16) . .
O2 C4 C3 118.10(17) . .
C2 C3 C1 117.06(17) . 2_566
C2 C3 C4 121.29(19) . .
C1 C3 C4 121.6(2) 2_566 .
C12 C11 C10 116.5(2) . .
C12 C11 H11 121.7 . .
C10 C11 H11 121.7 . .
N1 C12 C11 120.23(19) . .
N1 C12 H12 119.9 . .
C11 C12 H12 119.9 . .
N3 C10 C11 123.7(2) . .
N3 C10 H10 118.1 . .
C11 C10 H10 118.1 . .
F1 C1 C3 120.34(18) . 2_566
F1 C1 C2 117.8(2) . .
C3 C1 C2 121.8(2) 2_566 .

loop_
_geom_bond_atom_site_label_1
_geom_bond_atom_site_label_2
_geom_bond_distance
_geom_bond_site_symmetry_2
F4 C5 1.338(2) .
F3 C8 1.332(2) .
O4 C7 1.196(3) .
O3 C7 1.292(3) .
O3 H3 0.8200 .
C6 C5 1.394(3) .
C6 C8 1.400(3) .
C6 C7 1.505(3) .
C8 C5 1.378(3) 2_665
C5 C8 1.378(3) 2_665
F2 C2 1.335(3) .
O2 C4 1.247(2) .
O1 C4 1.240(2) .
N1 C12 1.344(3) .
N1 C9 1.358(2) .
N2 C9 1.314(3) .
N2 H2A 0.8900 .
N2 H2B 0.8900 .
N2 H2C 0.8900 .
N3 C10 1.320(3) .
N3 C9 1.354(3) .
F1 C1 1.336(3) .
C2 C3 1.375(3) .
C2 C1 1.389(3) .
C4 C3 1.522(2) .
C3 C1 1.383(3) 2_566
C11 C12 1.362(3) .
C11 C10 1.394(3) .
C11 H11 0.9300 .
C12 H12 0.9300 .
C10 H10 0.9300 .
C1 C3 1.383(3) 2_566
